data_2014284
loop_
_publ_author_name
'Nielsen, David J.'
'Pettinari, Claudio'
'Skelton, Brian W.'
'White, Allan H.'

_publ_section_title
;
 4-Phenyl-1<i>H</i>-imidazole (a low-temperature redetermination),
 1-benzyl-1<i>H</i>-imidazole and 1-mesityl-1<i>H</i>-imidazole
;
_journal_issue 8
_journal_name_full 'Acta Crystallographica Section C'
_journal_page_first o542
_journal_page_last o544
_journal_paper_doi 10.1107/S0108270104013228
_journal_volume 60
_journal_year 2004
_chemical_formula_iupac 'C10 H10 N2'
_chemical_formula_moiety 'C10 H10 N2'
_chemical_formula_sum 'C10 H10 N2'
_chemical_formula_weight 158.22
_space_group_IT_number 14
_symmetry_cell_setting monoclinic
_symmetry_space_group_name_Hall '-P 2yn'
_symmetry_space_group_name_H-M 'P 1 21/n 1'
_atom_sites_solution_hydrogens difmap
_atom_sites_solution_primary direct
_atom_sites_solution_secondary difmap
_cell_angle_alpha 90.00000
_cell_angle_beta 93.283(3)
_cell_angle_gamma 90.00000
_cell_formula_units_Z 4
_cell_length_a 8.222(2)
_cell_length_b 6.0260(10)
_cell_length_c 16.948(4)
_cell_measurement_reflns_used 3206
_cell_measurement_temperature 150(2)
_cell_measurement_theta_max 29.0
_cell_measurement_theta_min 2.9
_cell_volume 838.3(3)
_computing_cell_refinement 'SAINT (Siemens, 1995)'
_computing_data_collection 'SMART (Siemens, 1995)'
_computing_data_reduction SAINT
_computing_molecular_graphics Xtal3.5
_computing_publication_material 'BONDLA and CIFIO in Xtal3.5 '
_computing_structure_refinement 'CRYLSQin Xtal3.5 '
_computing_structure_solution
;
Xtal3.5 (Hall et al., 1995)
;
_diffrn_ambient_temperature 150(2)
_diffrn_measured_fraction_theta_full 1.0
_diffrn_measured_fraction_theta_max .96
_diffrn_measurement_device_type
;
Bruker SMART CCD diffractometer
;
_diffrn_measurement_method '\w scans'
_diffrn_radiation_monochromator graphite
_diffrn_radiation_source 'sealed tube'
_diffrn_radiation_type 'Mo K\a'
_diffrn_radiation_wavelength .71073
_diffrn_reflns_av_R_equivalents .055
_diffrn_reflns_av_sigmaI/netI .051
_diffrn_reflns_limit_h_max 10
_diffrn_reflns_limit_h_min -11
_diffrn_reflns_limit_k_max 8
_diffrn_reflns_limit_k_min -8
_diffrn_reflns_limit_l_max 22
_diffrn_reflns_limit_l_min -22
_diffrn_reflns_number 9721
_diffrn_reflns_theta_full 28.5
_diffrn_reflns_theta_max 29.0
_diffrn_reflns_theta_min 2.41
_diffrn_standards_decay_% 0
_diffrn_standards_number 0
_exptl_absorpt_coefficient_mu .077
_exptl_absorpt_correction_T_max .96
_exptl_absorpt_correction_T_min .94
_exptl_absorpt_correction_type multi-scan
_exptl_absorpt_process_details
;
  SADABS; Sheldrick, 1996
;
_exptl_crystal_colour colourless
_exptl_crystal_density_diffrn 1.254
_exptl_crystal_density_method 'not measured'
_exptl_crystal_description blade
_exptl_crystal_F_000 336
_exptl_crystal_size_max .6
_exptl_crystal_size_mid .2
_exptl_crystal_size_min .1
_refine_diff_density_max .271
_refine_diff_density_min -.231
_refine_ls_extinction_method none
_refine_ls_goodness_of_fit_all 1.013
_refine_ls_goodness_of_fit_ref 1.013
_refine_ls_hydrogen_treatment refall
_refine_ls_matrix_type full
_refine_ls_number_constraints 0
_refine_ls_number_parameters 149
_refine_ls_number_reflns 2124
_refine_ls_number_restraints 0
_refine_ls_R_factor_all .06
_refine_ls_R_factor_gt .043
_refine_ls_shift/su_max .013
_refine_ls_shift/su_mean .003
_refine_ls_structure_factor_coef Fsqd
_refine_ls_weighting_details
;
w =  1/(\s^2^(F) + 0.092F^2^)
;
_refine_ls_weighting_scheme calc
_refine_ls_wR_factor_all .093
_refine_ls_wR_factor_ref .085
_reflns_number_gt 1533
_reflns_number_total 2124
_reflns_threshold_expression 'I > 2 \s(I)'
_cod_data_source_file ta1452.cif
_cod_data_source_block II
_cod_original_sg_symbol_Hall -p_2yn
_cod_original_sg_symbol_H-M 'P 21/n'
_cod_database_code 2014284
_cod_database_fobs_code 2014284

loop_
_symmetry_equiv_pos_as_xyz
+x,+y,+z
1/2-x,1/2+y,1/2-z
-x,-y,-z
1/2+x,1/2-y,1/2+z

loop_
_atom_site_label
_atom_site_fract_x
_atom_site_fract_y
_atom_site_fract_z
_atom_site_U_iso_or_equiv
_atom_site_adp_type
_atom_site_calc_flag
_atom_site_calc_attached_atom
_atom_site_occupancy
_atom_site_disorder_assembly
_atom_site_disorder_group
N1 -.10027(14) .1183(2) .15259(7) .0267(6) Uani ? ? 1.00000 ? ?
C2 -.16118(18) -.0532(3) .19304(9) .0292(7) Uani ? ? 1.00000 ? ?
N3 -.23241(15) -.2020(2) .14589(8) .0337(7) Uani ? ? 1.00000 ? ?
C4 -.2157(2) -.1209(3) .07134(10) .0369(8) Uani ? ? 1.00000 ? ?
C5 -.1352(2) .0759(3) .07410(9) .0356(8) Uani ? ? 1.00000 ? ?
C1 -.0145(2) .3122(3) .18706(10) .0337(8) Uani ? ? 1.00000 ? ?
C11 .15258(18) .3419(2) .15550(8) .0273(7) Uani ? ? 1.00000 ? ?
C12 .26760(19) .1722(3) .16198(9) .0307(7) Uani ? ? 1.00000 ? ?
C13 .42269(19) .2032(3) .13514(9) .0328(8) Uani ? ? 1.00000 ? ?
C14 .46448(19) .4054(3) .10267(9) .0327(8) Uani ? ? 1.00000 ? ?
C15 .3508(2) .5746(3) .09600(10) .0341(8) Uani ? ? 1.00000 ? ?
C16 .1949(2) .5431(3) .12225(9) .0319(8) Uani ? ? 1.00000 ? ?
H2 -.1520(19) -.057(3) .2512(10) .027(4) Uiso ? ? 1.00000 ? ?
H4 -.257(2) -.194(3) .0249(11) .041(5) Uiso ? ? 1.00000 ? ?
H5 -.104(2) .170(4) .0324(12) .052(6) Uiso ? ? 1.00000 ? ?
H1a -.007(2) .289(3) .2471(11) .038(5) Uiso ? ? 1.00000 ? ?
H1b -.080(2) .446(4) .1723(12) .053(6) Uiso ? ? 1.00000 ? ?
H12 .241(2) .032(3) .1873(10) .041(5) Uiso ? ? 1.00000 ? ?
H13 .502(2) .084(4) .1401(11) .052(6) Uiso ? ? 1.00000 ? ?
H14 .572(2) .430(3) .0827(10) .040(5) Uiso ? ? 1.00000 ? ?
H15 .376(2) .719(4) .0697(12) .057(6) Uiso ? ? 1.00000 ? ?
H16 .114(2) .661(3) .1150(11) .046(5) Uiso ? ? 1.00000 ? ?

loop_
_atom_site_aniso_label
_atom_site_aniso_U_11
_atom_site_aniso_U_22
_atom_site_aniso_U_33
_atom_site_aniso_U_12
_atom_site_aniso_U_13
_atom_site_aniso_U_23
N1 .0251(6) .0266(6) .0290(6) .0000(5) .0064(5) .0013(5)
C2 .0269(7) .0313(8) .0297(7) -.0009(6) .0038(6) .0049(6)
N3 .0287(6) .0335(7) .0390(7) -.0036(5) .0026(5) -.0001(6)
C4 .0296(8) .0491(10) .0320(8) -.0040(7) .0012(6) -.0071(7)
C5 .0346(8) .0439(10) .0288(8) -.0007(7) .0063(6) .0056(7)
C1 .0350(8) .0264(8) .0409(9) -.0026(6) .0142(7) -.0068(7)
C11 .0300(7) .0248(7) .0274(7) -.0032(6) .0046(6) -.0030(6)
C12 .0334(7) .0268(7) .0320(8) -.0019(6) .0023(6) .0014(6)
C13 .0293(7) .0338(8) .0348(8) .0023(6) -.0024(6) -.0001(6)
C14 .0261(7) .0399(9) .0320(8) -.0064(6) .0014(6) -.0032(7)
C15 .0387(8) .0279(8) .0360(8) -.0067(7) .0058(7) .0019(7)
C16 .0351(8) .0249(7) .0359(8) .0000(6) .0055(6) -.0002(6)

loop_
_atom_type_symbol
_atom_type_scat_dispersion_real
_atom_type_scat_dispersion_imag
_atom_type_scat_source
C .002014 .002014 'IT Vol C. Table 6.1.1.4  Table 6.1.1.5'
H 0 0 'IT Vol C. Table 6.1.1.4  Table 6.1.1.5'
N .004028 .002991 'IT Vol C. Table 6.1.1.4  Table 6.1.1.5'

loop_
_geom_angle_atom_site_label_1
_geom_angle_atom_site_label_2
_geom_angle_atom_site_label_3
_geom_angle
_geom_angle_publ_flag
C2 N1 C5 106.67(13) yes
C2 N1 C1 126.14(13) yes
C5 N1 C1 127.19(14) yes
N1 C2 N3 112.19(13) yes
N1 C2 H2 121.0(10) ?
N3 C2 H2 126.8(10) ?
C2 N3 C4 104.64(14) yes
N3 C4 C5 110.77(15) yes
N3 C4 H4 123.5(12) ?
C5 C4 H4 125.7(12) ?
N1 C5 C4 105.74(14) yes
N1 C5 H5 124.1(12) ?
C4 C5 H5 130.2(12) ?
N1 C1 C11 112.25(13) yes
N1 C1 H1a 106.5(10) ?
N1 C1 H1b 107.7(12) ?
C11 C1 H1a 111.2(10) ?
C11 C1 H1b 107.8(12) ?
H1a C1 H1b 111.3(15) ?
C1 C11 C12 120.75(14) ?
C1 C11 C16 120.03(14) ?
C12 C11 C16 119.18(14) ?
C11 C12 C13 120.45(15) ?
C11 C12 H12 120.2(11) ?
C13 C12 H12 119.3(11) ?
C12 C13 C14 120.00(15) ?
C12 C13 H13 119.6(12) ?
C14 C13 H13 120.4(12) ?
C13 C14 C15 119.85(15) ?
C13 C14 H14 121.3(11) ?
C15 C14 H14 118.8(11) ?
C14 C15 C16 120.18(15) ?
C14 C15 H15 121.0(12) ?
C16 C15 H15 118.7(12) ?
C11 C16 C15 120.34(14) ?
C11 C16 H16 119.9(12) ?
C15 C16 H16 119.7(12) ?

loop_
_geom_bond_atom_site_label_1
_geom_bond_atom_site_label_2
_geom_bond_site_symmetry_1
_geom_bond_site_symmetry_2
_geom_bond_distance
_geom_bond_publ_flag
N1 C2 . . 1.352(2) yes
N1 C5 . . 1.369(2) yes
N1 C1 . . 1.469(2) yes
C2 N3 . . 1.316(2) yes
C2 H2 . . .984(16) ?
N3 C4 . . 1.369(2) yes
C4 C5 . . 1.358(3) yes
C4 H4 . . .947(18) ?
C5 H5 . . .95(2) ?
C1 C11 . . 1.513(2) yes
C1 H1a . . 1.025(18) ?
C1 H1b . . 1.00(2) ?
C11 C12 . . 1.393(2) ?
C11 C16 . . 1.389(2) ?
C12 C13 . . 1.391(2) ?
C12 H12 . . .98(2) ?
C13 C14 . . 1.388(2) ?
C13 H13 . . .97(2) ?
C14 C15 . . 1.384(2) ?
C14 H14 . . .974(19) ?
C15 C16 . . 1.393(2) ?
C15 H15 . . 1.01(2) ?
C16 H16 . . .98(2) ?

loop_
_cod_related_entry_id
_cod_related_entry_database
_cod_related_entry_code
1 ChemSpider 70309
